data_2007557
loop_
_publ_author_name
'Bats, Jan W.'
'Heinrich, Timo'
'Reggelin, Michael'

_publ_section_title
;(2<i>S</i>,3<i>R</i>,5<i>S</i>)-2-Benzyl-<i>N</i>-(<i>tert</i>-butoxycarbonyl)-3-hydroxy-5-methylpyrrolidine
 at 158K
;
_journal_issue 8
_journal_name_full 'Acta Crystallographica Section C'
_journal_page_first IUC9800039
_journal_paper_doi 10.1107/S0108270198099429
_journal_volume 54
_journal_year 1998
_chemical_formula_moiety 'C17 H25 N O3'
_chemical_formula_sum 'C17 H25 N O3'
_chemical_formula_weight 291.39
_chemical_name_systematic
;
 (2S,3R,5S)-2-benzyl-N-(tert-butoxycarbonyl)-3-hydroxy-5-methyl-
 pyrrolidine
;
_space_group_IT_number 4
_symmetry_cell_setting monoclinic
_symmetry_space_group_name_Hall 'P 2yb'
_symmetry_space_group_name_H-M 'P 1 21 1'
_cell_angle_alpha 90.00
_cell_angle_beta 90.59(2)
_cell_angle_gamma 90.00
_cell_formula_units_Z 2
_cell_length_a 6.4346(12)
_cell_length_b 9.837(2)
_cell_length_c 13.116(2)
_cell_measurement_reflns_used 117
_cell_measurement_temperature 158
_cell_measurement_theta_max 23
_cell_measurement_theta_min 3
_cell_volume 830.2(3)
_computing_cell_refinement SMART_(Siemens,_1995)
_computing_data_collection SMART_(Siemens,_1995)
_computing_data_reduction SAINT_(Siemens,_1995)
_computing_molecular_graphics XP_in_SHELXTL_(Sheldrick,_1996)
_computing_publication_material CIF_in_SHELXL_(Sheldrick,_1996)
_computing_structure_refinement SHELXL-97_(Sheldrick,_1997)
_computing_structure_solution Direct_methods_(SHELXS_in_SHELXTL,_Sheldrick,_1996)
_diffrn_measured_fraction_theta_full 0.906
_diffrn_measured_fraction_theta_max 0.906
_diffrn_measurement_device SIEMENS_SMART
_diffrn_measurement_method \w
_diffrn_radiation_type Mo-K\a
_diffrn_radiation_wavelength 0.71073
_diffrn_reflns_av_R_equivalents 0.060
_diffrn_reflns_limit_h_max 8
_diffrn_reflns_limit_h_min -8
_diffrn_reflns_limit_k_max 12
_diffrn_reflns_limit_k_min -13
_diffrn_reflns_limit_l_max 17
_diffrn_reflns_limit_l_min -16
_diffrn_reflns_number 12906
_diffrn_reflns_theta_full 29.65
_diffrn_reflns_theta_max 29.65
_diffrn_reflns_theta_min 2.59
_diffrn_standards_decay_% 0.00
_diffrn_standards_interval_time 540
_diffrn_standards_number 166
_exptl_absorpt_coefficient_mu 0.079
_exptl_absorpt_correction_T_max 1.000
_exptl_absorpt_correction_T_min 1.000
_exptl_absorpt_correction_type none
_exptl_crystal_colour colorless
_exptl_crystal_density_diffrn 1.166
_exptl_crystal_density_meas ?
_exptl_crystal_description block
_exptl_crystal_F_000 316
_exptl_crystal_size_max 0.50
_exptl_crystal_size_mid 0.34
_exptl_crystal_size_min 0.30
_refine_diff_density_max 0.239
_refine_diff_density_min -0.174
_refine_ls_abs_structure_details
;
 The absolute configuration of the compound is given by the known
 2S-configuration
;
_refine_ls_abs_structure_Flack -1.0(10)
_refine_ls_extinction_coef 0.018(4)
_refine_ls_extinction_method SHELXL
_refine_ls_goodness_of_fit_ref 1.470
_refine_ls_hydrogen_treatment constr
_refine_ls_matrix_type full
_refine_ls_number_parameters 196
_refine_ls_number_reflns 3962
_refine_ls_number_restraints 1
_refine_ls_restrained_S_all 1.470
_refine_ls_R_factor_all 0.0952
_refine_ls_R_factor_gt 0.0607
_refine_ls_shift/su_max 0.001
_refine_ls_shift/su_mean 0.000
_refine_ls_structure_factor_coef Fsqd
_refine_ls_weighting_details 'calc w=1/[\s^2^(Fo^2^)+(0.0300P)^2^] where P=(Fo^2^+2Fc^2^)/3'
_refine_ls_weighting_scheme calc
_refine_ls_wR_factor_ref 0.1037
_reflns_number_gt 2958
_reflns_number_total 3962
_reflns_threshold_expression I>2\s(I)
_cod_data_source_file qb0045.cif
_cod_data_source_block hei395
_cod_depositor_comments
;
The following automatic conversions were performed:

'_exptl_crystal_density_meas' value 'not measured' was changed to '?'
- the value is perceived as not measured.

Automatic conversion script
Id: cif_fix_values 3008 2015-01-20 13:52:24Z robertas 
;
_cod_original_sg_symbol_H-M 'P 21'
_cod_database_code 2007557
_cod_database_fobs_code 2007557

loop_
_symmetry_equiv_pos_as_xyz
'x, y, z'
'-x, y+1/2, -z'

loop_
_atom_site_label
_atom_site_fract_x
_atom_site_fract_y
_atom_site_fract_z
_atom_site_U_iso_or_equiv
_atom_site_adp_type
_atom_site_calc_flag
_atom_site_refinement_flags
_atom_site_occupancy
_atom_site_disorder_assembly
_atom_site_disorder_group
_atom_site_type_symbol
O1 -.2672(2) .36946(15) .75743(12) .0384(4) Uani d . 1 . . O
H01 -.3633 .3217 .7254 .058 Uiso calc R 1 . . H
O2 .4405(2) .22501(14) .65164(10) .0372(4) Uani d . 1 . . O
O3 .2001(2) .05616(14) .64124(11) .0379(4) Uani d . 1 . . O
N .1442(2) .22978(17) .74472(12) .0306(4) Uani d . 1 . . N
C1 -.0498(3) .16633(19) .77876(15) .0283(4) Uani d . 1 . . C
H1 -.1319 .1327 .7187 .034 Uiso calc R 1 . . H
C2 -.1622(3) .2856(2) .82895(16) .0349(5) Uani d . 1 . . C
H2 -.2584 .2534 .8833 .042 Uiso calc R 1 . . H
C3 .0167(3) .3689(2) .87417(17) .0416(5) Uani d . 1 . . C
H3A .0642 .3298 .9399 .050 Uiso calc R 1 . . H
H3B -.0267 .4643 .8855 .050 Uiso calc R 1 . . H
C4 .1895(3) .3617(2) .79469(16) .0358(5) Uani d . 1 . . C
H4 .3279 .3571 .8300 .043 Uiso calc R 1 . . H
C5 .1872(3) .4792(2) .72033(19) .0441(6) Uani d . 1 . . C
H5A .2951 .4654 .6691 .066 Uiso calc R 1 . . H
H5B .2142 .5642 .7572 .066 Uiso calc R 1 . . H
H5C .0509 .4843 .6865 .066 Uiso calc R 1 . . H
C6 .2737(3) .1744(2) .67725(15) .0316(5) Uani d . 1 . . C
C7 .3008(3) -.0148(2) .55561(16) .0335(5) Uani d . 1 . . C
C8 .2936(4) .0747(2) .46272(18) .0494(6) Uani d . 1 . . C
H8A .1515 .1079 .4519 .074 Uiso calc R 1 . . H
H8B .3373 .0225 .4030 .074 Uiso calc R 1 . . H
H8C .3874 .1522 .4727 .074 Uiso calc R 1 . . H
C9 .5211(4) -.0561(2) .5835(2) .0544(7) Uani d . 1 . . C
H9A .5214 -.1032 .6494 .082 Uiso calc R 1 . . H
H9B .6088 .0252 .5883 .082 Uiso calc R 1 . . H
H9C .5754 -.1169 .5310 .082 Uiso calc R 1 . . H
C10 .1648(4) -.1383(2) .54130(19) .0501(6) Uani d . 1 . . C
H10A .0211 -.1094 .5285 .075 Uiso calc R 1 . . H
H10B .1707 -.1944 .6030 .075 Uiso calc R 1 . . H
H10C .2142 -.1913 .4831 .075 Uiso calc R 1 . . H
C11 -.0049(3) .0482(2) .85355(16) .0380(5) Uani d . 1 . . C
H11A .1215 .0000 .8309 .046 Uiso calc R 1 . . H
H11B .0253 .0870 .9218 .046 Uiso calc R 1 . . H
C12 -.1779(3) -.0534(2) .86327(16) .0349(5) Uani d . 1 . . C
C13 -.1626(4) -.1797(2) .81600(19) .0530(7) Uani d . 1 . . C
H13 -.0420 -.2004 .7764 .064 Uiso calc R 1 . . H
C14 -.3184(6) -.2762(3) .8252(2) .0737(9) Uani d . 1 . . C
H14 -.3056 -.3623 .7914 .088 Uiso calc R 1 . . H
C15 -.4897(5) -.2490(3) .8819(2) .0710(9) Uani d . 1 . . C
H15 -.5963 -.3166 .8889 .085 Uiso calc R 1 . . H
C16 -.5099(4) -.1253(3) .9289(2) .0599(7) Uani d . 1 . . C
H16 -.6316 -.1058 .9681 .072 Uiso calc R 1 . . H
C17 -.3543(3) -.0280(3) .91996(17) .0438(6) Uani d . 1 . . C
H17 -.3693 .0581 .9536 .053 Uiso calc R 1 . . H

loop_
_atom_site_aniso_label
_atom_site_aniso_U_11
_atom_site_aniso_U_22
_atom_site_aniso_U_33
_atom_site_aniso_U_12
_atom_site_aniso_U_13
_atom_site_aniso_U_23
O1 .0314(8) .0319(8) .0518(9) -.0017(6) -.0077(7) -.0008(7)
O2 .0304(8) .0361(8) .0453(9) -.0051(6) .0039(6) -.0101(7)
O3 .0374(8) .0323(8) .0443(9) -.0079(6) .0106(6) -.0115(7)
N .0286(8) .0316(9) .0317(9) -.0031(8) -.0001(7) -.0088(8)
C1 .0272(10) .0318(11) .0257(10) -.0007(8) -.0023(8) -.0021(9)
C2 .0336(12) .0392(13) .0319(12) .0008(9) .0003(10) -.0035(10)
C3 .0390(12) .0456(13) .0400(13) .0026(11) -.0053(10) -.0156(12)
C4 .0289(10) .0386(12) .0398(12) -.0009(9) -.0067(9) -.0144(11)
C5 .0398(12) .0336(12) .0589(16) -.0070(10) .0002(11) -.0099(12)
C6 .0312(11) .0290(11) .0345(11) -.0032(9) -.0026(9) -.0042(9)
C7 .0359(11) .0303(11) .0344(12) .0020(9) .0059(9) -.0070(9)
C8 .0675(16) .0393(14) .0412(13) -.0040(11) -.0006(12) -.0071(11)
C9 .0495(14) .0464(15) .0673(17) .0133(11) -.0050(13) -.0135(13)
C10 .0582(14) .0353(13) .0572(15) -.0084(11) .0132(12) -.0151(12)
C11 .0314(11) .0472(13) .0353(12) .0051(10) -.0030(9) .0038(11)
C12 .0424(12) .0348(13) .0275(11) .0063(9) -.0056(9) .0097(9)
C13 .0771(19) .0435(15) .0385(15) .0070(13) .0056(13) .0081(12)
C14 .132(3) .0430(16) .0457(17) -.0159(18) -.0147(18) .0085(14)
C15 .086(2) .067(2) .0591(19) -.0329(17) -.0210(17) .0334(17)
C16 .0448(14) .073(2) .0618(18) -.0038(14) -.0051(12) .0374(16)
C17 .0420(12) .0433(13) .0461(14) .0051(11) .0010(11) .0137(11)

loop_
_atom_type_symbol
_atom_type_description
_atom_type_scat_dispersion_real
_atom_type_scat_dispersion_imag
_atom_type_scat_source
C C 0.0033 0.0016 'International Tables Vol C Tables 4.2.6.8 and 6.1.1.4'
H H 0.0000 0.0000 'International Tables Vol C Tables 4.2.6.8 and 6.1.1.4'
N N 0.0061 0.0033 'International Tables Vol C Tables 4.2.6.8 and 6.1.1.4'
O O 0.0106 0.0060 'International Tables Vol C Tables 4.2.6.8 and 6.1.1.4'

loop_
_geom_angle_atom_site_label_1
_geom_angle_atom_site_label_2
_geom_angle_atom_site_label_3
_geom_angle
C6 O3 C7 121.44(15)
C6 N C1 124.42(16)
C6 N C4 121.86(16)
C1 N C4 113.69(15)
N C1 C2 102.22(15)
N C1 C11 111.00(15)
C2 C1 C11 112.91(17)
O1 C2 C3 107.29(18)
O1 C2 C1 112.71(16)
C3 C2 C1 102.74(17)
C2 C3 C4 105.06(17)
N C4 C5 112.57(16)
N C4 C3 101.57(17)
C5 C4 C3 113.58(18)
O2 C6 N 124.49(17)
O2 C6 O3 124.05(18)
N C6 O3 111.45(16)
O3 C7 C8 109.20(17)
O3 C7 C10 102.52(16)
C8 C7 C10 110.99(18)
O3 C7 C9 111.05(18)
C8 C7 C9 111.93(19)
C10 C7 C9 110.76(18)
C12 C11 C1 114.84(15)
C17 C12 C13 117.5(2)
C17 C12 C11 122.5(2)
C13 C12 C11 120.0(2)
C14 C13 C12 121.2(3)
C15 C14 C13 120.2(3)
C14 C15 C16 120.1(3)
C15 C16 C17 120.0(3)
C12 C17 C16 121.1(2)

loop_
_geom_bond_atom_site_label_1
_geom_bond_atom_site_label_2
_geom_bond_site_symmetry_2
_geom_bond_distance
_geom_bond_publ_flag
O1 C2 . 1.415(2) ?
O2 C6 . 1.233(2) ?
O3 C6 . 1.340(2) ?
O3 C7 . 1.478(2) ?
N C6 . 1.338(2) ?
N C1 . 1.469(2) ?
N C4 . 1.481(3) ?
C1 C2 . 1.531(3) ?
C1 C11 . 1.546(3) ?
C2 C3 . 1.528(3) ?
C3 C4 . 1.534(3) ?
C4 C5 . 1.513(3) ?
C7 C8 . 1.504(3) ?
C7 C10 . 1.507(3) ?
C7 C9 . 1.516(3) ?
C11 C12 . 1.502(3) ?
C12 C17 . 1.386(3) ?
C12 C13 . 1.393(3) ?
C13 C14 . 1.387(4) ?
C14 C15 . 1.362(4) ?
C15 C16 . 1.372(4) ?
C16 C17 . 1.391(4) ?

loop_
_geom_torsion_atom_site_label_1
_geom_torsion_atom_site_label_2
_geom_torsion_atom_site_label_3
_geom_torsion_atom_site_label_4
_geom_torsion
C6 N C1 C2 -164.59(17)
C4 N C1 C2 17.20(19)
C6 N C1 C11 74.8(2)
C4 N C1 C11 -103.44(19)
N C1 C2 O1 81.74(18)
C11 C1 C2 O1 -158.95(15)
N C1 C2 C3 -33.4(2)
C11 C1 C2 C3 85.9(2)
O1 C2 C3 C4 -80.3(2)
C1 C2 C3 C4 38.8(2)
C6 N C4 C5 66.3(2)
C1 N C4 C5 -115.48(19)
C6 N C4 C3 -171.91(17)
C1 N C4 C3 6.3(2)
C2 C3 C4 N -27.7(2)
C2 C3 C4 C5 93.5(2)
C1 N C6 O2 -177.00(18)
C4 N C6 O2 1.1(3)
C1 N C6 O3 2.6(3)
C4 N C6 O3 -179.33(16)
C7 O3 C6 O2 -8.9(3)
C7 O3 C6 N 171.50(16)
C6 O3 C7 C8 -61.3(2)
C6 O3 C7 C10 -179.07(17)
C6 O3 C7 C9 62.6(2)
N C1 C11 C12 -158.89(18)
C2 C1 C11 C12 87.0(2)
C1 C11 C12 C17 -77.2(3)
C1 C11 C12 C13 104.1(2)
C17 C12 C13 C14 0.2(3)
C11 C12 C13 C14 178.9(2)
C12 C13 C14 C15 -0.6(4)
C13 C14 C15 C16 1.0(4)
C14 C15 C16 C17 -0.9(4)
C13 C12 C17 C16 -0.1(3)
C11 C12 C17 C16 -178.81(19)
C15 C16 C17 C12 0.5(3)

loop_
_cod_related_entry_id
_cod_related_entry_database
_cod_related_entry_code
1 ChemSpider 21185841
